data_4081483
loop_
_publ_author_name
'Wendji, Anicet Siakam'
'Lutter, Michael'
'Dietz, Christina'
'Jouikov, Viatcheslav'
'Jurkschat, Klaus'

_publ_section_title
;
 Novel Tin-Containing Crown Ether Substituted Ferrocenophanes as
 Redox-Active Hosts for the Ditopic Complexation of Lithium Chloride
;
_journal_issue 20
_journal_name_full Organometallics
_journal_page_first 5720
_journal_paper_doi 10.1021/om400219r
_journal_volume 32
_journal_year 2013
_chemical_absolute_configuration ad
_chemical_formula_moiety 'C26 H43 F Fe O4 Si2 Sn'
_chemical_formula_sum 'C26 H43 F Fe O4 Si2 Sn'
_chemical_formula_weight 669.32
_chemical_melting_point 400
_chemical_name_systematic
; 
1-Fluorido-1-(1,4,7,10-tetraoxacyclotridec-12-ylmethyl)-
3,3,14,14-tetramethyl-3,14-disila-1-stanna[5,5]-
ferrocenophane
;
_space_group_IT_number 19
_symmetry_cell_setting orthorhombic
_symmetry_space_group_name_Hall 'P 2ac 2ab'
_symmetry_space_group_name_H-M 'P 21 21 21'
_atom_sites_solution_hydrogens geom
_atom_sites_solution_primary direct
_atom_sites_solution_secondary difmap
_audit_creation_method SHELXL-97
_cell_angle_alpha 90.00
_cell_angle_beta 90.00
_cell_angle_gamma 90.00
_cell_formula_units_Z 4
_cell_length_a 11.4441(5)
_cell_length_b 14.9310(10)
_cell_length_c 17.1827(8)
_cell_measurement_reflns_used 6262
_cell_measurement_temperature 173(2)
_cell_measurement_theta_max 29.0373
_cell_measurement_theta_min 2.1384
_cell_volume 2936.0(3)
_computing_cell_refinement 'CrysAlisPro, Oxford Diffraction Ltd., Version 1.171.33.55''
_computing_data_collection 'CrysAlisPro, Oxford Diffraction Ltd., Version 1.171.33.55''
_computing_data_reduction 'CrysAlisPro, Oxford Diffraction Ltd., Version 1.171.33.55''
_computing_molecular_graphics 'SHELXP-97 (Sheldrick, 1997)'
_computing_publication_material 'enCIFer Version 1.4'
_computing_structure_refinement 'SHELXL-97 (Sheldrick, 1997)'
_computing_structure_solution 'SHELXS-97 (Sheldrick, 1990)'
_diffrn_ambient_temperature 173(2)
_diffrn_measured_fraction_theta_full 0.999
_diffrn_measured_fraction_theta_max 0.999
_diffrn_measurement_device_type 'XcaliburS CCD Diffractometer'
_diffrn_measurement_method '\w und \y scan'
_diffrn_radiation_monochromator graphite
_diffrn_radiation_source 'fine-focus sealed tube'
_diffrn_radiation_type MoK\a
_diffrn_radiation_wavelength 0.71073
_diffrn_reflns_av_R_equivalents 0.0418
_diffrn_reflns_av_sigmaI/netI 0.0762
_diffrn_reflns_limit_h_max 13
_diffrn_reflns_limit_h_min -13
_diffrn_reflns_limit_k_max 18
_diffrn_reflns_limit_k_min -15
_diffrn_reflns_limit_l_max 18
_diffrn_reflns_limit_l_min -20
_diffrn_reflns_number 12998
_diffrn_reflns_theta_full 25.50
_diffrn_reflns_theta_max 25.50
_diffrn_reflns_theta_min 2.14
_exptl_absorpt_coefficient_mu 1.461
_exptl_absorpt_correction_T_max 1.00000
_exptl_absorpt_correction_T_min 0.88856
_exptl_absorpt_correction_type multi-scan
_exptl_absorpt_process_details
;
CrysAlis RED, Oxford Diffraction Ltd.,
Version 1.171.32.37 (release 24-10-2008 CrysAlis171 .NET)
(compiled Oct 24 2008,09:44:38)
Empirical absorption correction using spherical harmonics,
 implemented in SCALE3 ABSPACK scaling algorithm.
;
_exptl_crystal_colour colourless
_exptl_crystal_density_diffrn 1.514
_exptl_crystal_density_method 'not measured'
_exptl_crystal_description block
_exptl_crystal_F_000 1376
_exptl_crystal_size_max 0.39
_exptl_crystal_size_mid 0.27
_exptl_crystal_size_min 0.21
_refine_diff_density_max 0.706
_refine_diff_density_min -0.743
_refine_diff_density_rms 0.085
_refine_ls_abs_structure_details 'Flack H D (1983), Acta Cryst. A39, 876-881'
_refine_ls_abs_structure_Flack -0.03(2)
_refine_ls_extinction_method none
_refine_ls_goodness_of_fit_ref 0.905
_refine_ls_hydrogen_treatment constr
_refine_ls_matrix_type full
_refine_ls_number_parameters 320
_refine_ls_number_reflns 5281
_refine_ls_number_restraints 1
_refine_ls_restrained_S_all 0.909
_refine_ls_R_factor_all 0.0492
_refine_ls_R_factor_gt 0.0359
_refine_ls_shift/su_max 0.002
_refine_ls_shift/su_mean 0.000
_refine_ls_structure_factor_coef Fsqd
_refine_ls_weighting_details 'calc w=1/[\s^2^(Fo^2^)+(0.0267P)^2^+0.0000P] where P=(Fo^2^+2Fc^2^)/3'
_refine_ls_weighting_scheme calc
_refine_ls_wR_factor_gt 0.0623
_refine_ls_wR_factor_ref 0.0640
_reflns_number_gt 4198
_reflns_number_total 5281
_reflns_threshold_expression >2sigma(I)
_cod_data_source_file om400219r_si_002.cif
_cod_data_source_block compound4
_cod_original_sg_symbol_H-M P2(1)2(1)2(1)
_cod_database_code 4081483

loop_
_symmetry_equiv_pos_as_xyz
'x, y, z'
'-x+1/2, -y, z+1/2'
'-x, y+1/2, -z+1/2'
'x+1/2, -y+1/2, -z'

loop_
_atom_site_label
_atom_site_type_symbol
_atom_site_fract_x
_atom_site_fract_y
_atom_site_fract_z
_atom_site_U_iso_or_equiv
_atom_site_adp_type
_atom_site_occupancy
_atom_site_symmetry_multiplicity
_atom_site_calc_flag
_atom_site_refinement_flags
_atom_site_disorder_assembly
_atom_site_disorder_group
Sn1 Sn 0.09812(3) 0.39463(2) 0.923263(17) 0.02461(9) Uani 1 1 d . . .
F1 F -0.0777(2) 0.38262(19) 0.91048(13) 0.0375(7) Uani 1 1 d . D .
Fe1 Fe -0.00990(6) 0.69351(5) 0.91021(4) 0.02643(18) Uani 1 1 d . . .
Si1 Si 0.03515(11) 0.52927(11) 0.76106(8) 0.0241(3) Uani 1 1 d . . .
Si2 Si 0.03384(10) 0.55366(9) 1.07359(8) 0.0262(3) Uani 1 1 d . . .
C1 C 0.1385(4) 0.2540(3) 0.9252(3) 0.0375(13) Uani 1 1 d . . .
H1A H 0.1127 0.2295 0.9759 0.045 Uiso 1 1 calc R . .
H1B H 0.0917 0.2242 0.8842 0.045 Uiso 1 1 calc R . .
C2 C 0.2665(4) 0.2288(4) 0.9133(4) 0.062(2) Uani 1 1 d D . .
H2A H 0.2737 0.1703 0.9413 0.074 Uiso 1 1 calc R A 1
C3 C 0.3489(4) 0.2882(4) 0.9560(3) 0.0415(15) Uani 1 1 d D C .
H3A H 0.3380 0.2810 1.0128 0.050 Uiso 1 1 calc R . .
H3B H 0.4305 0.2720 0.9430 0.050 Uiso 1 1 calc R . .
C4 C 0.4104(5) 0.4439(3) 0.9593(3) 0.0332(13) Uani 1 1 d . . .
H4A H 0.4443 0.4235 1.0093 0.040 Uiso 1 1 calc R D .
H4B H 0.3712 0.5020 0.9686 0.040 Uiso 1 1 calc R . .
O1 O 0.3261(2) 0.3802(2) 0.93364(18) 0.0300(8) Uani 1 1 d . C .
C5 C 0.5063(5) 0.4567(4) 0.9016(4) 0.0512(17) Uani 1 1 d . D .
H5A H 0.4727 0.4769 0.8515 0.061 Uiso 1 1 calc R . .
H5B H 0.5602 0.5039 0.9204 0.061 Uiso 1 1 calc R . .
C6 C 0.6579(4) 0.3886(5) 0.8331(3) 0.0511(17) Uani 1 1 d . D .
H6A H 0.7293 0.4146 0.8565 0.061 Uiso 1 1 calc R . .
H6B H 0.6325 0.4270 0.7893 0.061 Uiso 1 1 calc R . .
O2 O 0.5667(3) 0.3802(3) 0.8901(2) 0.0660(13) Uani 1 1 d . . .
C7 C 0.6795(5) 0.2947(4) 0.8063(4) 0.0491(17) Uani 1 1 d . . .
H7A H 0.7595 0.2901 0.7849 0.059 Uiso 1 1 calc R D .
H7B H 0.6736 0.2534 0.8513 0.059 Uiso 1 1 calc R . .
C8 C 0.5687(5) 0.1788(4) 0.7432(3) 0.0463(16) Uani 1 1 d . . .
H8A H 0.6100 0.1438 0.7836 0.056 Uiso 1 1 calc R D .
H8B H 0.5938 0.1562 0.6917 0.056 Uiso 1 1 calc R . .
O3 O 0.5996(5) 0.2696(3) 0.7500(3) 0.0848(15) Uani 1 1 d . D .
C9 C 0.4416(5) 0.1657(4) 0.7518(3) 0.0449(17) Uani 1 1 d . C .
H9A H 0.3987 0.2094 0.7192 0.054 Uiso 1 1 calc R B 1
H9B H 0.4196 0.1046 0.7351 0.054 Uiso 1 1 calc R B 1
O4 O 0.4140(3) 0.1783(3) 0.8305(2) 0.0673(14) Uani 1 1 d . C 1
C10 C 0.2953(5) 0.2077(6) 0.8393(4) 0.093(3) Uani 1 1 d D C 1
H10A H 0.2827 0.2609 0.8059 0.112 Uiso 1 1 calc R C 1
H10B H 0.2425 0.1598 0.8207 0.112 Uiso 1 1 calc R C 1
C11 C 0.1443(4) 0.4663(4) 0.8209(2) 0.0263(13) Uani 1 1 d . D 1
H11A H 0.2053 0.5099 0.8362 0.032 Uiso 1 1 calc R D 1
H11B H 0.1823 0.4228 0.7856 0.032 Uiso 1 1 calc R D 1
C12 C 0.1060(5) 0.4510(3) 1.0366(2) 0.0288(13) Uani 1 1 d . D 1
H12A H 0.0804 0.4025 1.0720 0.035 Uiso 1 1 calc R D 1
H12B H 0.1903 0.4598 1.0471 0.035 Uiso 1 1 calc R D 1
C13 C -0.0688(4) 0.4493(4) 0.7165(3) 0.0407(16) Uani 1 1 d . D 1
H13A H -0.1227 0.4818 0.6823 0.061 Uiso 1 1 calc R D 1
H13B H -0.1132 0.4190 0.7576 0.061 Uiso 1 1 calc R D 1
H13C H -0.0255 0.4048 0.6860 0.061 Uiso 1 1 calc R D 1
C14 C 0.1175(5) 0.5885(4) 0.6830(3) 0.0430(17) Uani 1 1 d . D 1
H14A H 0.0632 0.6244 0.6518 0.065 Uiso 1 1 calc R D 1
H14B H 0.1563 0.5445 0.6496 0.065 Uiso 1 1 calc R D 1
H14C H 0.1762 0.6278 0.7066 0.065 Uiso 1 1 calc R D 1
C15 C -0.1273(4) 0.5392(4) 1.0842(3) 0.0478(16) Uani 1 1 d . D 1
H15A H -0.1608 0.5205 1.0343 0.072 Uiso 1 1 calc R D 1
H15B H -0.1625 0.5961 1.1003 0.072 Uiso 1 1 calc R D 1
H15C H -0.1433 0.4934 1.1236 0.072 Uiso 1 1 calc R D 1
C16 C 0.0963(5) 0.5744(3) 1.1727(2) 0.0340(13) Uani 1 1 d . D 1
H16A H 0.1810 0.5831 1.1685 0.051 Uiso 1 1 calc R D 1
H16B H 0.0802 0.5228 1.2062 0.051 Uiso 1 1 calc R D 1
H16C H 0.0605 0.6282 1.1951 0.051 Uiso 1 1 calc R D 1
C21 C -0.0503(4) 0.6138(4) 0.8149(2) 0.0247(12) Uani 1 1 d . D 1
C22 C -0.1316(3) 0.6000(4) 0.8771(2) 0.0280(12) Uani 1 1 d . D 1
H22A H -0.1464 0.5443 0.9020 0.034 Uiso 1 1 calc R D 1
C23 C -0.1864(4) 0.6822(4) 0.8958(3) 0.0401(16) Uani 1 1 d . D 1
H23A H -0.2440 0.6909 0.9350 0.048 Uiso 1 1 calc R D 1
C24 C -0.1409(4) 0.7494(4) 0.8462(3) 0.0376(15) Uani 1 1 d . D 1
H24A H -0.1621 0.8109 0.8460 0.045 Uiso 1 1 calc R D 1
C25 C -0.0577(4) 0.7080(4) 0.7968(3) 0.0314(14) Uani 1 1 d . D 1
H25A H -0.0136 0.7377 0.7577 0.038 Uiso 1 1 calc R D 1
C26 C 0.0682(4) 0.6533(4) 1.0135(3) 0.0280(13) Uani 1 1 d . D 1
C27 C 0.0151(5) 0.7392(4) 1.0206(3) 0.0390(15) Uani 1 1 d . D 1
H27A H -0.0450 0.7540 1.0566 0.047 Uiso 1 1 calc R D 1
C28 C 0.0650(5) 0.7996(4) 0.9662(3) 0.0466(17) Uani 1 1 d . D 1
H28A H 0.0444 0.8608 0.9594 0.056 Uiso 1 1 calc R D 1
C29 C 0.1506(4) 0.7524(4) 0.9242(3) 0.0386(13) Uani 1 1 d . D 1
H29A H 0.1982 0.7760 0.8838 0.046 Uiso 1 1 calc R D 1
C30 C 0.1531(4) 0.6630(4) 0.9528(3) 0.0303(13) Uani 1 1 d . D 1
H30A H 0.2033 0.6169 0.9345 0.036 Uiso 1 1 calc R D 1

loop_
_atom_site_aniso_label
_atom_site_aniso_U_11
_atom_site_aniso_U_22
_atom_site_aniso_U_33
_atom_site_aniso_U_23
_atom_site_aniso_U_13
_atom_site_aniso_U_12
Sn1 0.02136(14) 0.0339(2) 0.01853(14) 0.0017(2) 0.00053(15) -0.00129(18)
F1 0.0384(16) 0.047(2) 0.0268(13) 0.0057(17) 0.0026(12) 0.0047(16)
Fe1 0.0321(4) 0.0278(4) 0.0194(4) -0.0020(4) -0.0076(3) 0.0038(3)
Si1 0.0211(7) 0.0345(10) 0.0167(7) -0.0015(7) 0.0000(5) 0.0025(7)
Si2 0.0267(7) 0.0338(9) 0.0182(7) 0.0006(8) -0.0017(6) 0.0026(6)
C1 0.024(3) 0.033(3) 0.055(3) -0.011(4) 0.002(3) 0.001(2)
C2 0.032(3) 0.068(5) 0.087(5) -0.047(5) 0.006(4) -0.002(3)
C3 0.027(3) 0.034(4) 0.064(4) -0.014(3) -0.003(3) 0.011(3)
C4 0.031(3) 0.028(3) 0.041(3) -0.005(3) 0.000(3) 0.005(3)
O1 0.0194(16) 0.033(2) 0.0373(19) 0.005(2) -0.0045(14) 0.0046(16)
C5 0.041(3) 0.040(4) 0.073(5) 0.007(4) 0.008(3) -0.004(3)
C6 0.026(3) 0.062(5) 0.065(4) -0.015(4) 0.019(3) -0.008(4)
O2 0.046(3) 0.062(3) 0.090(3) 0.009(3) 0.022(2) 0.013(2)
C7 0.043(4) 0.043(5) 0.062(4) 0.000(4) 0.020(3) -0.005(3)
C8 0.077(5) 0.022(4) 0.041(3) -0.005(3) -0.007(3) 0.008(3)
O3 0.138(4) 0.031(3) 0.086(3) 0.015(3) -0.060(3) -0.010(3)
C9 0.059(4) 0.038(4) 0.038(3) -0.015(3) -0.011(3) 0.024(3)
O4 0.029(2) 0.119(4) 0.054(2) -0.041(3) -0.007(2) 0.020(3)
C10 0.031(4) 0.161(9) 0.087(5) -0.071(6) -0.014(4) 0.012(5)
C11 0.021(3) 0.036(4) 0.022(3) 0.003(3) 0.0044(19) 0.001(2)
C12 0.033(3) 0.037(4) 0.016(2) 0.004(2) 0.003(2) 0.004(3)
C13 0.038(3) 0.048(4) 0.037(3) -0.015(3) -0.007(2) 0.004(3)
C14 0.037(3) 0.059(5) 0.033(3) 0.013(3) 0.005(2) 0.010(4)
C15 0.039(3) 0.068(4) 0.036(3) 0.014(4) 0.006(3) 0.010(3)
C16 0.054(3) 0.024(3) 0.025(2) 0.005(2) -0.008(3) -0.001(3)
C21 0.022(2) 0.037(4) 0.015(2) 0.002(3) -0.0077(17) -0.003(3)
C22 0.026(3) 0.038(4) 0.020(2) -0.011(3) -0.0044(18) -0.002(3)
C23 0.023(3) 0.061(5) 0.036(3) -0.013(3) -0.006(2) 0.016(3)
C24 0.047(4) 0.034(4) 0.032(3) -0.007(3) -0.020(3) 0.019(3)
C25 0.034(3) 0.041(4) 0.020(3) 0.001(3) -0.014(2) 0.008(3)
C26 0.031(3) 0.036(4) 0.018(2) -0.003(3) -0.010(2) 0.003(2)
C27 0.054(4) 0.046(4) 0.017(3) -0.004(3) -0.017(2) 0.010(3)
C28 0.076(5) 0.025(4) 0.039(3) 0.006(3) -0.028(3) -0.005(3)
C29 0.052(3) 0.037(4) 0.027(3) 0.009(4) -0.015(3) -0.017(3)
C30 0.028(3) 0.039(4) 0.024(3) 0.002(3) -0.015(2) -0.005(3)

loop_
_atom_type_symbol
_atom_type_description
_atom_type_scat_dispersion_real
_atom_type_scat_dispersion_imag
_atom_type_scat_source
C C 0.0033 0.0016 'International Tables Vol C Tables 4.2.6.8 and 6.1.1.4'
H H 0.0000 0.0000 'International Tables Vol C Tables 4.2.6.8 and 6.1.1.4'
O O 0.0106 0.0060 'International Tables Vol C Tables 4.2.6.8 and 6.1.1.4'
F F 0.0171 0.0103 'International Tables Vol C Tables 4.2.6.8 and 6.1.1.4'
Si Si 0.0817 0.0704 'International Tables Vol C Tables 4.2.6.8 and 6.1.1.4'
Fe Fe 0.3463 0.8444 'International Tables Vol C Tables 4.2.6.8 and 6.1.1.4'
Sn Sn -0.6537 1.4246 'International Tables Vol C Tables 4.2.6.8 and 6.1.1.4'

loop_
_geom_angle_atom_site_label_1
_geom_angle_atom_site_label_2
_geom_angle_atom_site_label_3
_geom_angle
F1 Sn1 C12 100.16(16)
F1 Sn1 C11 101.61(14)
C12 Sn1 C11 123.3(2)
F1 Sn1 C1 97.37(14)
C12 Sn1 C1 111.3(2)
C11 Sn1 C1 116.8(2)
F1 Sn1 O1 169.97(11)
C12 Sn1 O1 85.86(16)
C11 Sn1 O1 81.38(14)
C1 Sn1 O1 72.87(14)
C25 Fe1 C27 153.4(2)
C25 Fe1 C24 40.71(18)
C27 Fe1 C24 118.0(2)
C25 Fe1 C28 118.8(2)
C27 Fe1 C28 40.7(2)
C24 Fe1 C28 104.2(2)
C25 Fe1 C23 68.1(2)
C27 Fe1 C23 106.2(2)
C24 Fe1 C23 40.6(2)
C28 Fe1 C23 122.4(2)
C25 Fe1 C29 107.9(2)
C27 Fe1 C29 67.8(2)
C24 Fe1 C29 123.1(2)
C28 Fe1 C29 40.2(2)
C23 Fe1 C29 159.3(2)
C25 Fe1 C22 68.0(2)
C27 Fe1 C22 125.5(2)
C24 Fe1 C22 68.3(2)
C28 Fe1 C22 160.6(2)
C23 Fe1 C22 40.5(2)
C29 Fe1 C22 158.7(2)
C25 Fe1 C30 127.48(19)
C27 Fe1 C30 67.4(2)
C24 Fe1 C30 161.9(2)
C28 Fe1 C30 67.9(2)
C23 Fe1 C30 157.3(2)
C29 Fe1 C30 40.58(19)
C22 Fe1 C30 124.3(2)
C25 Fe1 C26 164.8(2)
C27 Fe1 C26 40.5(2)
C24 Fe1 C26 153.7(2)
C28 Fe1 C26 69.0(2)
C23 Fe1 C26 120.4(2)
C29 Fe1 C26 68.8(2)
C22 Fe1 C26 109.4(2)
C30 Fe1 C26 40.60(17)
C25 Fe1 C21 41.1(2)
C27 Fe1 C21 163.3(2)
C24 Fe1 C21 69.2(2)
C28 Fe1 C21 155.5(2)
C23 Fe1 C21 68.71(19)
C29 Fe1 C21 122.5(2)
C22 Fe1 C21 40.58(16)
C30 Fe1 C21 110.84(19)
C26 Fe1 C21 127.2(2)
C21 Si1 C13 107.9(2)
C21 Si1 C14 107.7(3)
C13 Si1 C14 109.5(3)
C21 Si1 C11 114.9(2)
C13 Si1 C11 109.4(2)
C14 Si1 C11 107.2(2)
C26 Si2 C12 112.2(2)
C26 Si2 C15 110.9(2)
C12 Si2 C15 112.2(3)
C26 Si2 C16 107.0(2)
C12 Si2 C16 106.1(2)
C15 Si2 C16 107.9(3)
C2 C1 Sn1 116.5(4)
C2 C1 H1A 108.2
Sn1 C1 H1A 108.2
C2 C1 H1B 108.2
Sn1 C1 H1B 108.2
H1A C1 H1B 107.3
C10 C2 C3 116.6(6)
C10 C2 C1 114.7(5)
C3 C2 C1 113.2(5)
C10 C2 H2A 103.3
C3 C2 H2A 103.3
C1 C2 H2A 103.3
O1 C3 C2 108.7(4)
O1 C3 H3A 110.0
C2 C3 H3A 110.0
O1 C3 H3B 110.0
C2 C3 H3B 110.0
H3A C3 H3B 108.3
O1 C4 C5 112.2(4)
O1 C4 H4A 109.2
C5 C4 H4A 109.2
O1 C4 H4B 109.2
C5 C4 H4B 109.2
H4A C4 H4B 107.9
C4 O1 C3 115.4(3)
C4 O1 Sn1 129.8(3)
C3 O1 Sn1 105.9(3)
O2 C5 C4 111.4(5)
O2 C5 H5A 109.3
C4 C5 H5A 109.3
O2 C5 H5B 109.3
C4 C5 H5B 109.3
H5A C5 H5B 108.0
O2 C6 C7 104.3(5)
O2 C6 H6A 110.9
C7 C6 H6A 110.9
O2 C6 H6B 110.9
C7 C6 H6B 110.9
H6A C6 H6B 108.9
C5 O2 C6 113.4(5)
O3 C7 C6 111.1(5)
O3 C7 H7A 109.4
C6 C7 H7A 109.4
O3 C7 H7B 109.4
C6 C7 H7B 109.4
H7A C7 H7B 108.0
O3 C8 C9 111.6(5)
O3 C8 H8A 109.3
C9 C8 H8A 109.3
O3 C8 H8B 109.3
C9 C8 H8B 109.3
H8A C8 H8B 108.0
C7 O3 C8 119.1(5)
O4 C9 C8 107.6(4)
O4 C9 H9A 110.2
C8 C9 H9A 110.2
O4 C9 H9B 110.2
C8 C9 H9B 110.2
H9A C9 H9B 108.5
C9 O4 C10 110.9(4)
C2 C10 O4 113.7(5)
C2 C10 H10A 108.8
O4 C10 H10A 108.8
C2 C10 H10B 108.8
O4 C10 H10B 108.8
H10A C10 H10B 107.7
Si1 C11 Sn1 122.8(2)
Si1 C11 H11A 106.6
Sn1 C11 H11A 106.6
Si1 C11 H11B 106.6
Sn1 C11 H11B 106.6
H11A C11 H11B 106.6
Si2 C12 Sn1 128.5(2)
Si2 C12 H12A 105.2
Sn1 C12 H12A 105.2
Si2 C12 H12B 105.2
Sn1 C12 H12B 105.2
H12A C12 H12B 105.9
Si1 C13 H13A 109.5
Si1 C13 H13B 109.5
Si1 C13 H13C 109.5
Si1 C14 H14A 109.5
Si1 C14 H14B 109.5
Si1 C14 H14C 109.5
Si2 C15 H15A 109.5
Si2 C15 H15B 109.5
Si2 C15 H15C 109.5
Si2 C16 H16A 109.5
Si2 C16 H16B 109.5
Si2 C16 H16C 109.5
C22 C21 C25 105.3(5)
C22 C21 Si1 128.3(5)
C25 C21 Si1 126.1(4)
C22 C21 Fe1 68.8(3)
C25 C21 Fe1 67.9(3)
Si1 C21 Fe1 132.0(2)
C23 C22 C21 109.4(5)
C23 C22 Fe1 69.4(3)
C21 C22 Fe1 70.6(3)
C23 C22 H22A 125.3
C21 C22 H22A 125.3
Fe1 C22 H22A 126.3
C24 C23 C22 108.3(5)
C24 C23 Fe1 69.5(3)
C22 C23 Fe1 70.2(3)
C24 C23 H23A 125.8
C22 C23 H23A 125.8
Fe1 C23 H23A 126.0
C23 C24 C25 107.4(5)
C23 C24 Fe1 69.9(3)
C25 C24 Fe1 69.5(3)
C23 C24 H24A 126.3
C25 C24 H24A 126.3
Fe1 C24 H24A 125.9
C24 C25 C21 109.6(5)
C24 C25 Fe1 69.7(3)
C21 C25 Fe1 71.0(3)
C24 C25 H25A 125.2
C21 C25 H25A 125.2
Fe1 C25 H25A 125.6
C27 C26 C30 105.1(5)
C27 C26 Si2 125.8(4)
C30 C26 Si2 129.1(4)
C27 C26 Fe1 68.2(3)
C30 C26 Fe1 68.9(3)
Si2 C26 Fe1 128.1(2)
C28 C27 C26 110.1(5)
C28 C27 Fe1 69.8(3)
C26 C27 Fe1 71.2(3)
C28 C27 H27A 124.9
C26 C27 H27A 124.9
Fe1 C27 H27A 125.6
C29 C28 C27 107.4(5)
C29 C28 Fe1 70.2(3)
C27 C28 Fe1 69.4(3)
C29 C28 H28A 126.3
C27 C28 H28A 126.3
Fe1 C28 H28A 125.7
C28 C29 C30 107.9(5)
C28 C29 Fe1 69.6(3)
C30 C29 Fe1 69.9(3)
C28 C29 H29A 126.0
C30 C29 H29A 126.0
Fe1 C29 H29A 126.0
C29 C30 C26 109.4(5)
C29 C30 Fe1 69.5(3)
C26 C30 Fe1 70.5(3)
C29 C30 H30A 125.3
C26 C30 H30A 125.3
Fe1 C30 H30A 126.3

loop_
_geom_bond_atom_site_label_1
_geom_bond_atom_site_label_2
_geom_bond_distance
Sn1 F1 2.031(2)
Sn1 C12 2.124(4)
Sn1 C11 2.126(5)
Sn1 C1 2.149(5)
Sn1 O1 2.624(3)
Fe1 C25 2.035(4)
Fe1 C27 2.036(5)
Fe1 C24 2.038(5)
Fe1 C28 2.042(6)
Fe1 C23 2.042(5)
Fe1 C29 2.050(5)
Fe1 C22 2.053(5)
Fe1 C30 2.055(5)
Fe1 C26 2.076(4)
Fe1 C21 2.077(5)
Si1 C21 1.845(5)
Si1 C13 1.851(5)
Si1 C14 1.862(5)
Si1 C11 1.871(5)
Si2 C26 1.852(5)
Si2 C12 1.853(5)
Si2 C15 1.866(4)
Si2 C16 1.872(4)
C1 C2 1.527(6)
C1 H1A 0.9900
C1 H1B 0.9900
C2 C10 1.350(7)
C2 C3 1.488(6)
C2 H2A 1.0000
C3 O1 1.451(6)
C3 H3A 0.9900
C3 H3B 0.9900
C4 O1 1.425(6)
C4 C5 1.492(7)
C4 H4A 0.9900
C4 H4B 0.9900
C5 O2 1.349(6)
C5 H5A 0.9900
C5 H5B 0.9900
C6 O2 1.437(6)
C6 C7 1.496(9)
C6 H6A 0.9900
C6 H6B 0.9900
C7 O3 1.383(7)
C7 H7A 0.9900
C7 H7B 0.9900
C8 O3 1.405(6)
C8 C9 1.475(6)
C8 H8A 0.9900
C8 H8B 0.9900
C9 O4 1.402(6)
C9 H9A 0.9900
C9 H9B 0.9900
O4 C10 1.435(6)
C10 H10A 0.9900
C10 H10B 0.9900
C11 H11A 0.9900
C11 H11B 0.9900
C12 H12A 0.9900
C12 H12B 0.9900
C13 H13A 0.9800
C13 H13B 0.9800
C13 H13C 0.9800
C14 H14A 0.9800
C14 H14B 0.9800
C14 H14C 0.9800
C15 H15A 0.9800
C15 H15B 0.9800
C15 H15C 0.9800
C16 H16A 0.9800
C16 H16B 0.9800
C16 H16C 0.9800
C21 C22 1.432(6)
C21 C25 1.442(7)
C22 C23 1.417(7)
C22 H22A 0.9500
C23 C24 1.416(8)
C23 H23A 0.9500
C24 C25 1.417(6)
C24 H24A 0.9500
C25 H25A 0.9500
C26 C27 1.425(7)
C26 C30 1.433(6)
C27 C28 1.420(7)
C27 H27A 0.9500
C28 C29 1.406(7)
C28 H28A 0.9500
C29 C30 1.424(7)
C29 H29A 0.9500
C30 H30A 0.9500

loop_
_geom_torsion_atom_site_label_1
_geom_torsion_atom_site_label_2
_geom_torsion_atom_site_label_3
_geom_torsion_atom_site_label_4
_geom_torsion
F1 Sn1 C1 C2 164.8(4)
C12 Sn1 C1 C2 -91.3(5)
C11 Sn1 C1 C2 57.8(5)
O1 Sn1 C1 C2 -12.9(4)
Sn1 C1 C2 C10 -95.5(7)
Sn1 C1 C2 C3 41.7(7)
C10 C2 C3 O1 81.3(7)
C1 C2 C3 O1 -55.1(7)
C5 C4 O1 C3 90.2(5)
C5 C4 O1 Sn1 -127.6(4)
C2 C3 O1 C4 -169.8(4)
C2 C3 O1 Sn1 39.5(4)
F1 Sn1 O1 C4 -173.4(5)
C12 Sn1 O1 C4 -46.1(4)
C11 Sn1 O1 C4 78.4(4)
C1 Sn1 O1 C4 -159.9(4)
F1 Sn1 O1 C3 -28.6(7)
C12 Sn1 O1 C3 98.7(3)
C11 Sn1 O1 C3 -136.7(3)
C1 Sn1 O1 C3 -15.1(3)
O1 C4 C5 O2 -62.3(6)
C4 C5 O2 C6 178.2(4)
C7 C6 O2 C5 -157.9(5)
O2 C6 C7 O3 82.7(6)
C6 C7 O3 C8 -151.0(5)
C9 C8 O3 C7 122.7(6)
O3 C8 C9 O4 -72.7(6)
C8 C9 O4 C10 153.2(6)
C3 C2 C10 O4 48.3(10)
C1 C2 C10 O4 -175.9(6)
C9 O4 C10 C2 -174.4(7)
C21 Si1 C11 Sn1 55.6(4)
C13 Si1 C11 Sn1 -66.0(4)
C14 Si1 C11 Sn1 175.3(3)
F1 Sn1 C11 Si1 17.5(3)
C12 Sn1 C11 Si1 -93.0(4)
C1 Sn1 C11 Si1 122.1(3)
O1 Sn1 C11 Si1 -172.2(3)
C26 Si2 C12 Sn1 -54.6(4)
C15 Si2 C12 Sn1 71.2(4)
C16 Si2 C12 Sn1 -171.2(3)
F1 Sn1 C12 Si2 -55.0(3)
C11 Sn1 C12 Si2 56.2(4)
C1 Sn1 C12 Si2 -157.2(3)
O1 Sn1 C12 Si2 133.1(3)
C13 Si1 C21 C22 58.3(4)
C14 Si1 C21 C22 176.4(4)
C11 Si1 C21 C22 -64.1(4)
C13 Si1 C21 C25 -114.6(4)
C14 Si1 C21 C25 3.5(4)
C11 Si1 C21 C25 123.0(4)
C13 Si1 C21 Fe1 153.6(3)
C14 Si1 C21 Fe1 -88.3(4)
C11 Si1 C21 Fe1 31.2(5)
C25 Fe1 C21 C22 -117.5(4)
C27 Fe1 C21 C22 38.2(8)
C24 Fe1 C21 C22 -80.5(3)
C28 Fe1 C21 C22 -159.0(5)
C23 Fe1 C21 C22 -36.9(3)
C29 Fe1 C21 C22 162.7(3)
C30 Fe1 C21 C22 118.8(3)
C26 Fe1 C21 C22 75.8(3)
C27 Fe1 C21 C25 155.8(7)
C24 Fe1 C21 C25 37.0(3)
C28 Fe1 C21 C25 -41.5(6)
C23 Fe1 C21 C25 80.7(3)
C29 Fe1 C21 C25 -79.8(3)
C22 Fe1 C21 C25 117.5(4)
C30 Fe1 C21 C25 -123.7(3)
C26 Fe1 C21 C25 -166.7(3)
C25 Fe1 C21 Si1 119.4(5)
C27 Fe1 C21 Si1 -84.8(8)
C24 Fe1 C21 Si1 156.4(4)
C28 Fe1 C21 Si1 77.9(7)
C23 Fe1 C21 Si1 -159.9(4)
C29 Fe1 C21 Si1 39.6(5)
C22 Fe1 C21 Si1 -123.1(5)
C30 Fe1 C21 Si1 -4.3(4)
C26 Fe1 C21 Si1 -47.3(4)
C25 C21 C22 C23 0.2(5)
Si1 C21 C22 C23 -173.8(3)
Fe1 C21 C22 C23 58.7(3)
C25 C21 C22 Fe1 -58.4(3)
Si1 C21 C22 Fe1 127.5(3)
C25 Fe1 C22 C23 -81.6(3)
C27 Fe1 C22 C23 72.0(4)
C24 Fe1 C22 C23 -37.6(3)
C28 Fe1 C22 C23 32.8(8)
C29 Fe1 C22 C23 -164.4(5)
C30 Fe1 C22 C23 157.2(3)
C26 Fe1 C22 C23 114.4(3)
C21 Fe1 C22 C23 -120.5(4)
C25 Fe1 C22 C21 38.9(3)
C27 Fe1 C22 C21 -167.4(3)
C24 Fe1 C22 C21 83.0(3)
C28 Fe1 C22 C21 153.4(6)
C23 Fe1 C22 C21 120.5(4)
C29 Fe1 C22 C21 -43.8(7)
C30 Fe1 C22 C21 -82.3(3)
C26 Fe1 C22 C21 -125.0(3)
C21 C22 C23 C24 -0.2(5)
Fe1 C22 C23 C24 59.3(4)
C21 C22 C23 Fe1 -59.4(3)
C25 Fe1 C23 C24 -38.2(3)
C27 Fe1 C23 C24 114.3(3)
C28 Fe1 C23 C24 72.9(4)
C29 Fe1 C23 C24 44.5(7)
C22 Fe1 C23 C24 -119.4(4)
C30 Fe1 C23 C24 -175.8(5)
C26 Fe1 C23 C24 156.0(3)
C21 Fe1 C23 C24 -82.5(3)
C25 Fe1 C23 C22 81.3(3)
C27 Fe1 C23 C22 -126.3(3)
C24 Fe1 C23 C22 119.4(4)
C28 Fe1 C23 C22 -167.7(3)
C29 Fe1 C23 C22 163.9(5)
C30 Fe1 C23 C22 -56.3(6)
C26 Fe1 C23 C22 -84.6(3)
C21 Fe1 C23 C22 37.0(3)
C22 C23 C24 C25 0.0(5)
Fe1 C23 C24 C25 59.7(3)
C22 C23 C24 Fe1 -59.7(3)
C25 Fe1 C24 C23 118.5(5)
C27 Fe1 C24 C23 -82.3(4)
C28 Fe1 C24 C23 -123.7(3)
C29 Fe1 C24 C23 -162.8(3)
C22 Fe1 C24 C23 37.5(3)
C30 Fe1 C24 C23 174.8(6)
C26 Fe1 C24 C23 -52.5(6)
C21 Fe1 C24 C23 81.2(3)
C27 Fe1 C24 C25 159.2(3)
C28 Fe1 C24 C25 117.9(4)
C23 Fe1 C24 C25 -118.5(5)
C29 Fe1 C24 C25 78.7(4)
C22 Fe1 C24 C25 -81.0(3)
C30 Fe1 C24 C25 56.3(8)
C26 Fe1 C24 C25 -171.0(4)
C21 Fe1 C24 C25 -37.3(3)
C23 C24 C25 C21 0.1(5)
Fe1 C24 C25 C21 60.0(3)
C23 C24 C25 Fe1 -59.9(3)
C22 C21 C25 C24 -0.2(5)
Si1 C21 C25 C24 174.0(3)
Fe1 C21 C25 C24 -59.2(3)
C22 C21 C25 Fe1 59.0(3)
Si1 C21 C25 Fe1 -126.7(3)
C27 Fe1 C25 C24 -44.4(7)
C28 Fe1 C25 C24 -77.9(4)
C23 Fe1 C25 C24 38.1(3)
C29 Fe1 C25 C24 -120.3(4)
C22 Fe1 C25 C24 81.9(4)
C30 Fe1 C25 C24 -161.0(4)
C26 Fe1 C25 C24 164.7(7)
C21 Fe1 C25 C24 120.4(5)
C27 Fe1 C25 C21 -164.8(5)
C24 Fe1 C25 C21 -120.4(5)
C28 Fe1 C25 C21 161.7(3)
C23 Fe1 C25 C21 -82.3(3)
C29 Fe1 C25 C21 119.3(3)
C22 Fe1 C25 C21 -38.5(3)
C30 Fe1 C25 C21 78.6(3)
C26 Fe1 C25 C21 44.3(9)
C12 Si2 C26 C27 171.6(4)
C15 Si2 C26 C27 45.1(5)
C16 Si2 C26 C27 -72.4(5)
C12 Si2 C26 C30 -10.3(5)
C15 Si2 C26 C30 -136.8(4)
C16 Si2 C26 C30 105.7(4)
C12 Si2 C26 Fe1 82.5(4)
C15 Si2 C26 Fe1 -44.0(4)
C16 Si2 C26 Fe1 -161.5(3)
C25 Fe1 C26 C27 160.5(8)
C24 Fe1 C26 C27 -42.5(6)
C28 Fe1 C26 C27 36.9(3)
C23 Fe1 C26 C27 -79.2(4)
C29 Fe1 C26 C27 80.1(4)
C22 Fe1 C26 C27 -122.5(3)
C30 Fe1 C26 C27 117.0(5)
C21 Fe1 C26 C27 -164.4(3)
C25 Fe1 C26 C30 43.4(9)
C27 Fe1 C26 C30 -117.0(5)
C24 Fe1 C26 C30 -159.5(5)
C28 Fe1 C26 C30 -80.1(4)
C23 Fe1 C26 C30 163.7(3)
C29 Fe1 C26 C30 -36.9(3)
C22 Fe1 C26 C30 120.5(3)
C21 Fe1 C26 C30 78.6(4)
C25 Fe1 C26 Si2 -80.4(8)
C27 Fe1 C26 Si2 119.2(5)
C24 Fe1 C26 Si2 76.7(6)
C28 Fe1 C26 Si2 156.1(4)
C23 Fe1 C26 Si2 39.9(4)
C29 Fe1 C26 Si2 -160.7(4)
C22 Fe1 C26 Si2 -3.3(4)
C30 Fe1 C26 Si2 -123.8(5)
C21 Fe1 C26 Si2 -45.3(4)
C30 C26 C27 C28 0.2(5)
Si2 C26 C27 C28 178.7(3)
Fe1 C26 C27 C28 -59.2(3)
C30 C26 C27 Fe1 59.4(3)
Si2 C26 C27 Fe1 -122.1(4)
C25 Fe1 C27 C28 -47.9(6)
C24 Fe1 C27 C28 -79.0(4)
C23 Fe1 C27 C28 -121.2(4)
C29 Fe1 C27 C28 37.8(3)
C22 Fe1 C27 C28 -161.2(3)
C30 Fe1 C27 C28 81.9(4)
C26 Fe1 C27 C28 120.8(5)
C21 Fe1 C27 C28 169.1(6)
C25 Fe1 C27 C26 -168.7(4)
C24 Fe1 C27 C26 160.2(3)
C28 Fe1 C27 C26 -120.8(5)
C23 Fe1 C27 C26 118.0(3)
C29 Fe1 C27 C26 -83.0(3)
C22 Fe1 C27 C26 78.0(4)
C30 Fe1 C27 C26 -38.9(3)
C21 Fe1 C27 C26 48.3(9)
C26 C27 C28 C29 -0.2(6)
Fe1 C27 C28 C29 -60.2(3)
C26 C27 C28 Fe1 60.0(3)
C25 Fe1 C28 C29 -83.9(4)
C27 Fe1 C28 C29 118.4(5)
C24 Fe1 C28 C29 -125.0(3)
C23 Fe1 C28 C29 -164.9(3)
C22 Fe1 C28 C29 170.4(6)
C30 Fe1 C28 C29 37.9(3)
C26 Fe1 C28 C29 81.7(3)
C21 Fe1 C28 C29 -54.1(6)
C25 Fe1 C28 C27 157.7(3)
C24 Fe1 C28 C27 116.6(3)
C23 Fe1 C28 C27 76.7(4)
C29 Fe1 C28 C27 -118.4(5)
C22 Fe1 C28 C27 52.0(8)
C30 Fe1 C28 C27 -80.5(3)
C26 Fe1 C28 C27 -36.7(3)
C21 Fe1 C28 C27 -172.5(4)
C27 C28 C29 C30 0.0(5)
Fe1 C28 C29 C30 -59.6(3)
C27 C28 C29 Fe1 59.7(3)
C25 Fe1 C29 C28 113.7(3)
C27 Fe1 C29 C28 -38.3(3)
C24 Fe1 C29 C28 71.4(4)
C23 Fe1 C29 C28 38.4(7)
C22 Fe1 C29 C28 -171.2(5)
C30 Fe1 C29 C28 -119.0(4)
C26 Fe1 C29 C28 -82.1(3)
C21 Fe1 C29 C28 156.5(3)
C25 Fe1 C29 C30 -127.3(3)
C27 Fe1 C29 C30 80.7(3)
C24 Fe1 C29 C30 -169.5(3)
C28 Fe1 C29 C30 119.0(4)
C23 Fe1 C29 C30 157.5(5)
C22 Fe1 C29 C30 -52.2(7)
C26 Fe1 C29 C30 36.9(3)
C21 Fe1 C29 C30 -84.5(4)
C28 C29 C30 C26 0.1(5)
Fe1 C29 C30 C26 -59.3(3)
C28 C29 C30 Fe1 59.4(3)
C27 C26 C30 C29 -0.2(5)
Si2 C26 C30 C29 -178.6(3)
Fe1 C26 C30 C29 58.8(3)
C27 C26 C30 Fe1 -58.9(3)
Si2 C26 C30 Fe1 122.7(4)
C25 Fe1 C30 C29 72.6(4)
C27 Fe1 C30 C29 -81.7(4)
C24 Fe1 C30 C29 29.4(8)
C28 Fe1 C30 C29 -37.5(3)
C23 Fe1 C30 C29 -159.5(5)
C22 Fe1 C30 C29 159.7(3)
C26 Fe1 C30 C29 -120.6(5)
C21 Fe1 C30 C29 116.1(3)
C25 Fe1 C30 C26 -166.9(3)
C27 Fe1 C30 C26 38.8(3)
C24 Fe1 C30 C26 150.0(6)
C28 Fe1 C30 C26 83.1(3)
C23 Fe1 C30 C26 -38.9(7)
C29 Fe1 C30 C26 120.6(5)
C22 Fe1 C30 C26 -79.7(3)
C21 Fe1 C30 C26 -123.3(3)
